data_7123872
loop_
_publ_author_name
'Hegarty, Isabel'
'Dalton, Hannah L.'
'Henwood, Adam'
'Hawes, Chris Samuel'
'Gunnlaugsson, Thorfinnur'

_publ_section_title
;
 Unexpected linkage isomerism in chiral tetranuclear bis-tridentate
 (1,2,3-triazol-4-yl)-picolinamide (tzpa) grids
;
_journal_name_full 'Chemical Communications'
_journal_paper_doi 10.1039/C9CC03316E
_journal_year 2019
_chemical_formula_moiety '2(C30 H34 N4 O2 Si2)'
_chemical_formula_sum 'C60 H68 N8 O4 Si4'
_chemical_formula_weight 1077.58
_space_group_crystal_system triclinic
_space_group_IT_number 2
_space_group_name_Hall '-P 1'
_space_group_name_H-M_alt 'P -1'
_symmetry_space_group_name_Hall '-P 1'
_symmetry_space_group_name_H-M 'P -1'
_atom_sites_solution_hydrogens geom
_atom_sites_solution_primary dual
_audit_creation_date 2017-10-10
_audit_creation_method
;
Olex2 1.2
(compiled 2017.08.10 svn.r3458 for OlexSys, GUI svn.r5381)
;
_audit_update_record
;
2019-03-24 deposited with the CCDC.    2019-07-15 downloaded from the CCDC.
;
_cell_angle_alpha 102.4020(10)
_cell_angle_beta 98.165(2)
_cell_angle_gamma 106.5800(10)
_cell_formula_units_Z 2
_cell_length_a 11.7552(4)
_cell_length_b 13.6950(4)
_cell_length_c 20.8774(6)
_cell_measurement_reflns_used 9974
_cell_measurement_temperature 100(2)
_cell_measurement_theta_max 69.74
_cell_measurement_theta_min 3.50
_cell_volume 3070.98(17)
_computing_cell_refinement 'SAINT v8.37A (Bruker, 2015)'
_computing_data_reduction 'SAINT v8.37A (Bruker, 2015)'
_computing_molecular_graphics 'Olex2 (Dolomanov et al., 2009)'
_computing_publication_material 'Olex2 (Dolomanov et al., 2009)'
_computing_structure_refinement 'XL (Sheldrick, 2008)'
_computing_structure_solution 'XT (Sheldrick, 2015)'
_diffrn_ambient_temperature 100.01
_diffrn_measured_fraction_theta_full 0.997
_diffrn_measured_fraction_theta_max 0.988
_diffrn_measurement_device_type 'Bruker APEX-II CCD'
_diffrn_measurement_method '\f and \w scans'
_diffrn_radiation_type CuK\a
_diffrn_radiation_wavelength 1.54178
_diffrn_reflns_av_R_equivalents 0.0515
_diffrn_reflns_av_unetI/netI 0.0505
_diffrn_reflns_Laue_measured_fraction_full 0.997
_diffrn_reflns_Laue_measured_fraction_max 0.988
_diffrn_reflns_limit_h_max 14
_diffrn_reflns_limit_h_min -14
_diffrn_reflns_limit_k_max 16
_diffrn_reflns_limit_k_min -16
_diffrn_reflns_limit_l_max 25
_diffrn_reflns_limit_l_min -24
_diffrn_reflns_number 35417
_diffrn_reflns_point_group_measured_fraction_full 0.997
_diffrn_reflns_point_group_measured_fraction_max 0.988
_diffrn_reflns_theta_full 67.679
_diffrn_reflns_theta_max 69.913
_diffrn_reflns_theta_min 2.220
_diffrn_standards_number 0
_exptl_absorpt_coefficient_mu 1.297
_exptl_absorpt_correction_T_max 0.7533
_exptl_absorpt_correction_T_min 0.5703
_exptl_absorpt_correction_type multi-scan
_exptl_absorpt_process_details
'SADABS-2016/2 (Bruker,2016/2) was used for absorption correction. wR2(int) was 0.1239 before and 0.0667 after correction. The Ratio of minimum to maximum transmission is 0.7571. The \l/2 correction factor is Not present.'
_exptl_crystal_colour colourless
_exptl_crystal_colour_primary colourless
_exptl_crystal_density_diffrn 1.165
_exptl_crystal_description block
_exptl_crystal_F_000 1144
_exptl_crystal_size_max 0.6
_exptl_crystal_size_mid 0.12
_exptl_crystal_size_min 0.04
_refine_diff_density_max 0.917
_refine_diff_density_min -0.462
_refine_diff_density_rms 0.075
_refine_ls_extinction_method none
_refine_ls_goodness_of_fit_ref 1.054
_refine_ls_hydrogen_treatment constr
_refine_ls_matrix_type full
_refine_ls_number_parameters 697
_refine_ls_number_reflns 11490
_refine_ls_number_restraints 0
_refine_ls_restrained_S_all 1.054
_refine_ls_R_factor_all 0.0616
_refine_ls_R_factor_gt 0.0571
_refine_ls_shift/su_max 0.001
_refine_ls_shift/su_mean 0.000
_refine_ls_structure_factor_coef Fsqd
_refine_ls_weighting_details 'w=1/[\s^2^(Fo^2^)+(0.1150P)^2^+0.5650P] where P=(Fo^2^+2Fc^2^)/3'
_refine_ls_weighting_scheme calc
_refine_ls_wR_factor_gt 0.1572
_refine_ls_wR_factor_ref 0.1640
_reflns_Friedel_coverage 0.000
_reflns_number_gt 10172
_reflns_number_total 11490
_reflns_threshold_expression 'I > 2\s(I)'
_cod_data_source_file c9cc03316e2.cif
_cod_data_source_block 4
_cod_database_code 7123872
_shelx_shelxl_version_number 2014/7
_shelx_space_group_comment
;
The symmetry employed for this shelxl refinement is uniquely defined
by the following loop, which should always be used as a source of
symmetry information in preference to the above space-group names.
They are only intended as comments.
;
_shelx_estimated_absorpt_t_max 0.950
_shelx_estimated_absorpt_t_min 0.510
_olex2_refinement_description
;
1. Fixed Uiso
 At 1.2 times of:
  All C(H) groups, All C(H,H) groups, All N(H) groups
 At 1.5 times of:
  All C(H,H,H) groups
2.a Secondary CH2 refined with riding coordinates:
 C37(H37A,H37B), C19(H19A,H19B), C49(H49A,H49B), C7(H7A,H7B)
2.b Aromatic/amide H refined with riding coordinates:
 N6(H6), N4(H4), N2(H2), N8(H8), C4(H4A), C34(H34), C10(H10), C24(H24),
 C22(H22), C36(H36), C1(H1), C6(H6A), C42(H42), C32(H32), C11(H11), C31(H31),
 C40(H40), C41(H41), C12(H12), C23(H23), C2(H2A), C52(H52), C53(H53), C54(H54)
2.c Idealised Me refined as rotating group:
 C46(H46A,H46B,H46C), C47(H47A,H47B,H47C), C48(H48A,H48B,H48C), C28(H28A,H28B,
 H28C), C16(H16A,H16B,H16C), C17(H17A,H17B,H17C), C18(H18A,H18B,H18C), C30(H30A,
 H30B,H30C), C29(H29A,H29B,H29C), C60(H60A,H60B,H60C), C59(H59A,H59B,H59C),
 C58(H58A,H58B,H58C)
;
_olex2_submission_special_instructions 'No special instructions were received'

loop_
_space_group_symop_operation_xyz
'x, y, z'
'-x, -y, -z'

loop_
_atom_site_label
_atom_site_type_symbol
_atom_site_fract_x
_atom_site_fract_y
_atom_site_fract_z
_atom_site_U_iso_or_equiv
_atom_site_adp_type
_atom_site_occupancy
_atom_site_site_symmetry_order
_atom_site_calc_flag
_atom_site_refinement_flags_posn
Si3 Si 0.13883(4) 0.27411(4) 0.76150(2) 0.02431(13) Uani 1 1 d .
Si1 Si 0.83621(5) 0.08058(4) 0.43153(3) 0.03121(14) Uani 1 1 d .
Si2 Si 0.64089(5) -0.03313(4) 0.68414(3) 0.03298(15) Uani 1 1 d .
Si4 Si 0.24839(5) 0.84950(4) 0.85262(3) 0.03570(15) Uani 1 1 d .
O1 O 0.51127(12) 0.53263(10) 0.91755(6) 0.0277(3) Uani 1 1 d .
O3 O 0.83338(11) 0.43325(11) 0.65939(6) 0.0296(3) Uani 1 1 d .
O2 O 0.84391(12) 0.73781(10) 0.54370(7) 0.0301(3) Uani 1 1 d .
N5 N 0.52659(13) 0.33440(11) 0.67024(7) 0.0211(3) Uani 1 1 d .
N6 N 0.75397(13) 0.39486(12) 0.74698(7) 0.0231(3) Uani 1 1 d .
H6 H 0.6892 0.3650 0.7612 0.028 Uiso 1 1 calc R
N4 N 0.51979(13) 0.47935(11) 0.80874(7) 0.0222(3) Uani 1 1 d .
H4 H 0.5291 0.4309 0.7766 0.027 Uiso 1 1 calc R
N1 N 0.84590(12) 0.47616(12) 0.48195(7) 0.0229(3) Uani 1 1 d .
O4 O 0.95111(13) 0.78856(12) 1.01107(8) 0.0428(4) Uani 1 1 d .
N3 N 0.55611(12) 0.29831(11) 0.83018(7) 0.0213(3) Uani 1 1 d .
N2 N 0.84114(13) 0.60762(12) 0.59585(7) 0.0257(3) Uani 1 1 d .
H2 H 0.8496 0.5450 0.5924 0.031 Uiso 1 1 calc R
N8 N 0.75548(14) 0.67880(12) 0.98471(7) 0.0268(3) Uani 1 1 d .
H8 H 0.6798 0.6692 0.9660 0.032 Uiso 1 1 calc R
N7 N 0.68177(14) 0.82037(12) 0.93188(7) 0.0271(3) Uani 1 1 d .
C9 C 0.52817(14) 0.36156(13) 0.87947(8) 0.0212(3) Uani 1 1 d .
C39 C 0.61900(16) 0.34778(13) 0.63858(8) 0.0223(3) Uani 1 1 d .
C43 C 0.41272(16) 0.29447(13) 0.63192(8) 0.0224(3) Uani 1 1 d .
C8 C 0.51974(14) 0.46520(13) 0.87008(8) 0.0217(3) Uani 1 1 d .
C25 C 0.86201(15) 0.41214(14) 0.42803(9) 0.0236(3) Uani 1 1 d .
C21 C 0.86314(14) 0.57708(14) 0.48158(9) 0.0232(3) Uani 1 1 d .
C33 C 0.81638(15) 0.51627(14) 0.96933(8) 0.0247(3) Uani 1 1 d .
C3 C 0.68748(16) 0.62513(13) 0.66245(9) 0.0236(3) Uani 1 1 d .
C44 C 0.31691(16) 0.28267(13) 0.66861(8) 0.0246(3) Uani 1 1 d .
C38 C 0.74501(16) 0.39550(13) 0.68234(8) 0.0231(3) Uani 1 1 d .
C13 C 0.55882(16) 0.20443(14) 0.83880(8) 0.0238(3) Uani 1 1 d .
C4 C 0.65611(16) 0.62106(13) 0.72383(8) 0.0237(3) Uani 1 1 d .
H4A H 0.7186 0.6423 0.7632 0.028 Uiso 1 1 calc R
C5 C 0.53542(16) 0.58657(13) 0.72889(8) 0.0237(3) Uani 1 1 d .
C35 C 0.86187(15) 0.44060(14) 0.86410(8) 0.0245(3) Uani 1 1 d .
C34 C 0.83093(15) 0.51955(14) 0.90505(9) 0.0248(3) Uani 1 1 d .
H34 H 0.8197 0.5764 0.8886 0.030 Uiso 1 1 calc R
C20 C 0.84831(15) 0.64882(14) 0.54341(9) 0.0248(3) Uani 1 1 d .
C10 C 0.50454(16) 0.33629(14) 0.93867(8) 0.0253(4) Uani 1 1 d .
H10 H 0.4877 0.3848 0.9729 0.030 Uiso 1 1 calc R
C46 C 0.17815(16) 0.41492(14) 0.81095(9) 0.0272(4) Uani 1 1 d .
H46A H 0.2621 0.4401 0.8369 0.041 Uiso 1 1 calc GR
H46B H 0.1230 0.4198 0.8417 0.041 Uiso 1 1 calc GR
H46C H 0.1699 0.4586 0.7802 0.041 Uiso 1 1 calc GR
C24 C 0.89628(16) 0.44707(15) 0.37306(9) 0.0270(4) Uani 1 1 d .
H24 H 0.9081 0.4000 0.3359 0.032 Uiso 1 1 calc R
C22 C 0.89436(16) 0.61756(14) 0.42878(9) 0.0275(4) Uani 1 1 d .
H22 H 0.9030 0.6892 0.4302 0.033 Uiso 1 1 calc R
C14 C 0.59080(17) 0.13538(14) 0.78703(9) 0.0264(4) Uani 1 1 d .
C36 C 0.88053(16) 0.35876(15) 0.88885(9) 0.0277(4) Uani 1 1 d .
H36 H 0.9021 0.3049 0.8615 0.033 Uiso 1 1 calc R
C37 C 0.87265(16) 0.44437(15) 0.79362(9) 0.0277(4) Uani 1 1 d .
H37A H 0.9065 0.5189 0.7927 0.033 Uiso 1 1 calc R
H37B H 0.9293 0.4071 0.7792 0.033 Uiso 1 1 calc R
C19 C 0.81998(16) 0.66244(15) 0.65806(9) 0.0271(4) Uani 1 1 d .
H19A H 0.8460 0.7393 0.6620 0.033 Uiso 1 1 calc R
H19B H 0.8702 0.6511 0.6963 0.033 Uiso 1 1 calc R
C1 C 0.47335(17) 0.56118(14) 0.60987(9) 0.0281(4) Uani 1 1 d .
H1 H 0.4106 0.5414 0.5708 0.034 Uiso 1 1 calc R
C6 C 0.44355(16) 0.55707(14) 0.67153(9) 0.0259(4) Uani 1 1 d .
H6A H 0.3607 0.5342 0.6746 0.031 Uiso 1 1 calc R
C45 C 0.24180(16) 0.27502(14) 0.70245(9) 0.0269(4) Uani 1 1 d .
C42 C 0.38868(17) 0.26758(14) 0.56163(9) 0.0270(4) Uani 1 1 d .
H42 H 0.3075 0.2406 0.5360 0.032 Uiso 1 1 calc R
C26 C 0.84730(16) 0.30440(14) 0.42877(8) 0.0256(4) Uani 1 1 d .
C32 C 0.83513(16) 0.43329(15) 0.99322(9) 0.0272(4) Uani 1 1 d .
H32 H 0.8254 0.4303 1.0372 0.033 Uiso 1 1 calc R
C11 C 0.50627(17) 0.23877(15) 0.94621(9) 0.0287(4) Uani 1 1 d .
H11 H 0.4897 0.2186 0.9856 0.034 Uiso 1 1 calc R
C31 C 0.86769(17) 0.35539(15) 0.95380(9) 0.0295(4) Uani 1 1 d .
H31 H 0.8813 0.2998 0.9709 0.035 Uiso 1 1 calc R
C40 C 0.60376(17) 0.32206(14) 0.56893(9) 0.0271(4) Uani 1 1 d .
H40 H 0.6719 0.3321 0.5484 0.033 Uiso 1 1 calc R
C49 C 0.78227(17) 0.60013(15) 1.01526(9) 0.0283(4) Uani 1 1 d .
H49A H 0.7102 0.5648 1.0313 0.034 Uiso 1 1 calc R
H49B H 0.8500 0.6366 1.0550 0.034 Uiso 1 1 calc R
C51 C 0.80110(17) 0.83784(15) 0.94796(9) 0.0294(4) Uani 1 1 d .
C41 C 0.48597(18) 0.28130(15) 0.53045(8) 0.0291(4) Uani 1 1 d .
H41 H 0.4723 0.2629 0.4828 0.035 Uiso 1 1 calc R
C7 C 0.50435(17) 0.57599(14) 0.79527(9) 0.0268(4) Uani 1 1 d .
H7A H 0.5579 0.6382 0.8317 0.032 Uiso 1 1 calc R
H7B H 0.4192 0.5737 0.7942 0.032 Uiso 1 1 calc R
C12 C 0.53257(17) 0.17110(15) 0.89542(9) 0.0284(4) Uani 1 1 d .
H12 H 0.5328 0.1031 0.8989 0.034 Uiso 1 1 calc R
C23 C 0.91258(17) 0.55150(16) 0.37404(9) 0.0296(4) Uani 1 1 d .
H23 H 0.9360 0.5774 0.3376 0.036 Uiso 1 1 calc R
C27 C 0.84199(17) 0.21536(15) 0.42792(9) 0.0289(4) Uani 1 1 d .
C2 C 0.59421(16) 0.59404(14) 0.60499(9) 0.0254(3) Uani 1 1 d .
H2A H 0.6138 0.5955 0.5625 0.030 Uiso 1 1 calc R
C50 C 0.84302(17) 0.76549(15) 0.98431(9) 0.0297(4) Uani 1 1 d .
C15 C 0.61615(18) 0.07213(15) 0.74672(9) 0.0299(4) Uani 1 1 d .
C56 C 0.51638(19) 0.87022(15) 0.88655(10) 0.0324(4) Uani 1 1 d .
C55 C 0.64511(18) 0.88714(15) 0.90201(9) 0.0304(4) Uani 1 1 d .
C57 C 0.40981(19) 0.86017(16) 0.87381(10) 0.0338(4) Uani 1 1 d .
C52 C 0.88816(19) 0.91884(17) 0.93433(11) 0.0373(4) Uani 1 1 d .
H52 H 0.9722 0.9272 0.9459 0.045 Uiso 1 1 calc R
C47 C -0.02174(16) 0.21907(15) 0.71239(9) 0.0294(4) Uani 1 1 d .
H47A H -0.0772 0.2142 0.7434 0.044 Uiso 1 1 calc GR
H47B H -0.0358 0.1485 0.6832 0.044 Uiso 1 1 calc GR
H47C H -0.0365 0.2657 0.6848 0.044 Uiso 1 1 calc GR
C48 C 0.1669(2) 0.18973(17) 0.81711(10) 0.0360(4) Uani 1 1 d .
H48A H 0.2526 0.2169 0.8406 0.054 Uiso 1 1 calc GR
H48B H 0.1476 0.1169 0.7899 0.054 Uiso 1 1 calc GR
H48C H 0.1153 0.1911 0.8500 0.054 Uiso 1 1 calc GR
C28 C 0.9135(2) 0.09042(17) 0.51782(10) 0.0373(4) Uani 1 1 d .
H28A H 1.0013 0.1238 0.5238 0.056 Uiso 1 1 calc GR
H28B H 0.8970 0.0194 0.5245 0.056 Uiso 1 1 calc GR
H28C H 0.8829 0.1332 0.5507 0.056 Uiso 1 1 calc GR
C53 C 0.8495(2) 0.98700(19) 0.90343(12) 0.0434(5) Uani 1 1 d .
H53 H 0.9067 1.0437 0.8938 0.052 Uiso 1 1 calc R
C54 C 0.7262(2) 0.97132(17) 0.88679(11) 0.0391(5) Uani 1 1 d .
H54 H 0.6972 1.0169 0.8654 0.047 Uiso 1 1 calc R
C16 C 0.6564(2) 0.0128(2) 0.60713(11) 0.0466(5) Uani 1 1 d .
H16A H 0.5816 0.0254 0.5894 0.070 Uiso 1 1 calc GR
H16B H 0.6708 -0.0413 0.5732 0.070 Uiso 1 1 calc GR
H16C H 0.7251 0.0787 0.6183 0.070 Uiso 1 1 calc GR
C17 C 0.7829(2) -0.0577(2) 0.71796(14) 0.0503(6) Uani 1 1 d .
H17A H 0.8466 0.0101 0.7407 0.075 Uiso 1 1 calc GR
H17B H 0.8097 -0.0959 0.6809 0.075 Uiso 1 1 calc GR
H17C H 0.7670 -0.1001 0.7500 0.075 Uiso 1 1 calc GR
C18 C 0.5085(2) -0.15459(17) 0.67016(13) 0.0471(6) Uani 1 1 d .
H18A H 0.4983 -0.1687 0.7134 0.071 Uiso 1 1 calc GR
H18B H 0.5226 -0.2147 0.6413 0.071 Uiso 1 1 calc GR
H18C H 0.4349 -0.1444 0.6483 0.071 Uiso 1 1 calc GR
C30 C 0.9147(2) 0.02736(19) 0.36851(11) 0.0465(5) Uani 1 1 d .
H30A H 0.8750 0.0261 0.3236 0.070 Uiso 1 1 calc GR
H30B H 0.9108 -0.0446 0.3698 0.070 Uiso 1 1 calc GR
H30C H 1.0000 0.0725 0.3788 0.070 Uiso 1 1 calc GR
C29 C 0.6729(2) 0.00019(19) 0.41469(14) 0.0518(6) Uani 1 1 d .
H29A H 0.6329 0.0350 0.4461 0.078 Uiso 1 1 calc GR
H29B H 0.6659 -0.0702 0.4206 0.078 Uiso 1 1 calc GR
H29C H 0.6338 -0.0066 0.3685 0.078 Uiso 1 1 calc GR
C60 C 0.2247(3) 0.9657(3) 0.90604(18) 0.0716(9) Uani 1 1 d .
H60A H 0.2303 0.9596 0.9522 0.107 Uiso 1 1 calc GR
H60B H 0.1440 0.9685 0.8887 0.107 Uiso 1 1 calc GR
H60C H 0.2871 1.0304 0.9055 0.107 Uiso 1 1 calc GR
C59 C 0.2189(3) 0.8581(4) 0.76361(16) 0.0912(13) Uani 1 1 d .
H59A H 0.2698 0.9270 0.7610 0.137 Uiso 1 1 calc GR
H59B H 0.1330 0.8503 0.7489 0.137 Uiso 1 1 calc GR
H59C H 0.2384 0.8017 0.7345 0.137 Uiso 1 1 calc GR
C58 C 0.1511(3) 0.7233(3) 0.8605(3) 0.1014(15) Uani 1 1 d .
H58A H 0.1708 0.6649 0.8335 0.152 Uiso 1 1 calc GR
H58B H 0.0656 0.7154 0.8446 0.152 Uiso 1 1 calc GR
H58C H 0.1650 0.7222 0.9077 0.152 Uiso 1 1 calc GR

loop_
_atom_site_aniso_label
_atom_site_aniso_U_11
_atom_site_aniso_U_22
_atom_site_aniso_U_33
_atom_site_aniso_U_23
_atom_site_aniso_U_13
_atom_site_aniso_U_12
Si3 0.0243(2) 0.0266(3) 0.0217(2) 0.00662(18) 0.00743(18) 0.00662(19)
Si1 0.0382(3) 0.0243(3) 0.0318(3) 0.0063(2) 0.0090(2) 0.0113(2)
Si2 0.0431(3) 0.0255(3) 0.0351(3) 0.0059(2) 0.0225(2) 0.0133(2)
Si4 0.0285(3) 0.0355(3) 0.0401(3) 0.0079(2) 0.0067(2) 0.0080(2)
O1 0.0364(7) 0.0268(6) 0.0222(6) 0.0028(5) 0.0124(5) 0.0137(5)
O3 0.0271(6) 0.0385(7) 0.0284(6) 0.0130(5) 0.0142(5) 0.0120(5)
O2 0.0312(7) 0.0259(6) 0.0365(7) 0.0100(5) 0.0090(5) 0.0122(5)
N5 0.0241(7) 0.0202(7) 0.0212(6) 0.0062(5) 0.0082(5) 0.0082(5)
N6 0.0213(7) 0.0285(7) 0.0217(7) 0.0082(6) 0.0094(5) 0.0080(6)
N4 0.0272(7) 0.0207(7) 0.0212(6) 0.0043(5) 0.0106(5) 0.0097(6)
N1 0.0201(7) 0.0254(7) 0.0245(7) 0.0084(6) 0.0062(5) 0.0077(6)
O4 0.0299(7) 0.0403(8) 0.0568(9) 0.0133(7) 0.0005(6) 0.0136(6)
N3 0.0220(7) 0.0243(7) 0.0193(6) 0.0056(5) 0.0075(5) 0.0088(6)
N2 0.0268(7) 0.0262(7) 0.0291(7) 0.0088(6) 0.0130(6) 0.0117(6)
N8 0.0280(8) 0.0302(8) 0.0255(7) 0.0077(6) 0.0062(6) 0.0142(6)
N7 0.0281(8) 0.0263(7) 0.0278(7) 0.0069(6) 0.0061(6) 0.0104(6)
C9 0.0198(8) 0.0232(8) 0.0199(7) 0.0039(6) 0.0066(6) 0.0061(6)
C39 0.0280(9) 0.0211(8) 0.0220(8) 0.0078(6) 0.0108(7) 0.0102(7)
C43 0.0271(8) 0.0195(7) 0.0218(8) 0.0053(6) 0.0072(6) 0.0087(6)
C8 0.0192(8) 0.0240(8) 0.0213(8) 0.0035(6) 0.0074(6) 0.0069(6)
C25 0.0183(8) 0.0269(8) 0.0257(8) 0.0075(7) 0.0052(6) 0.0070(6)
C21 0.0167(7) 0.0261(8) 0.0282(8) 0.0097(7) 0.0052(6) 0.0071(6)
C33 0.0211(8) 0.0296(9) 0.0236(8) 0.0059(7) 0.0041(6) 0.0099(7)
C3 0.0256(9) 0.0209(8) 0.0273(8) 0.0067(6) 0.0101(7) 0.0099(7)
C44 0.0254(8) 0.0232(8) 0.0226(8) 0.0047(6) 0.0039(7) 0.0060(7)
C38 0.0272(9) 0.0236(8) 0.0244(8) 0.0085(6) 0.0119(7) 0.0128(7)
C13 0.0259(8) 0.0231(8) 0.0234(8) 0.0058(6) 0.0088(6) 0.0084(7)
C4 0.0252(8) 0.0235(8) 0.0234(8) 0.0050(6) 0.0047(6) 0.0106(7)
C5 0.0292(9) 0.0193(8) 0.0271(8) 0.0077(6) 0.0121(7) 0.0108(7)
C35 0.0181(8) 0.0303(9) 0.0235(8) 0.0045(7) 0.0050(6) 0.0075(7)
C34 0.0212(8) 0.0290(9) 0.0264(8) 0.0093(7) 0.0053(6) 0.0104(7)
C20 0.0183(8) 0.0254(8) 0.0318(9) 0.0088(7) 0.0069(6) 0.0073(6)
C10 0.0264(9) 0.0287(9) 0.0224(8) 0.0057(7) 0.0112(7) 0.0095(7)
C46 0.0254(8) 0.0306(9) 0.0237(8) 0.0059(7) 0.0059(7) 0.0071(7)
C24 0.0241(8) 0.0336(9) 0.0254(8) 0.0086(7) 0.0082(7) 0.0108(7)
C22 0.0234(8) 0.0276(9) 0.0333(9) 0.0130(7) 0.0064(7) 0.0072(7)
C14 0.0332(9) 0.0244(8) 0.0263(8) 0.0101(7) 0.0112(7) 0.0119(7)
C36 0.0245(8) 0.0286(9) 0.0299(9) 0.0040(7) 0.0071(7) 0.0110(7)
C37 0.0217(8) 0.0359(9) 0.0259(8) 0.0065(7) 0.0084(7) 0.0101(7)
C19 0.0252(9) 0.0286(9) 0.0275(8) 0.0046(7) 0.0091(7) 0.0091(7)
C1 0.0269(9) 0.0280(9) 0.0293(9) 0.0090(7) 0.0043(7) 0.0087(7)
C6 0.0228(8) 0.0245(8) 0.0329(9) 0.0096(7) 0.0091(7) 0.0087(7)
C45 0.0269(9) 0.0269(9) 0.0247(8) 0.0051(7) 0.0051(7) 0.0070(7)
C42 0.0322(9) 0.0245(8) 0.0224(8) 0.0051(7) 0.0039(7) 0.0081(7)
C26 0.0252(8) 0.0299(9) 0.0225(8) 0.0062(7) 0.0076(6) 0.0094(7)
C32 0.0282(9) 0.0321(9) 0.0238(8) 0.0093(7) 0.0056(7) 0.0123(7)
C11 0.0334(9) 0.0336(9) 0.0249(8) 0.0128(7) 0.0147(7) 0.0120(8)
C31 0.0302(9) 0.0303(9) 0.0308(9) 0.0098(7) 0.0056(7) 0.0133(8)
C40 0.0331(9) 0.0293(9) 0.0229(8) 0.0084(7) 0.0132(7) 0.0118(7)
C49 0.0342(9) 0.0326(9) 0.0234(8) 0.0092(7) 0.0080(7) 0.0170(8)
C51 0.0294(9) 0.0302(9) 0.0286(9) 0.0064(7) 0.0070(7) 0.0105(7)
C41 0.0407(10) 0.0286(9) 0.0181(8) 0.0060(7) 0.0085(7) 0.0105(8)
C7 0.0337(9) 0.0243(8) 0.0289(9) 0.0090(7) 0.0154(7) 0.0138(7)
C12 0.0338(9) 0.0263(9) 0.0298(9) 0.0115(7) 0.0128(7) 0.0114(7)
C23 0.0280(9) 0.0386(10) 0.0277(9) 0.0166(8) 0.0110(7) 0.0111(8)
C27 0.0313(9) 0.0284(9) 0.0269(8) 0.0062(7) 0.0085(7) 0.0093(7)
C2 0.0287(9) 0.0274(8) 0.0237(8) 0.0087(7) 0.0094(7) 0.0114(7)
C50 0.0295(9) 0.0320(9) 0.0298(9) 0.0060(7) 0.0066(7) 0.0148(8)
C15 0.0392(10) 0.0257(9) 0.0300(9) 0.0102(7) 0.0141(8) 0.0135(8)
C56 0.0378(11) 0.0289(9) 0.0340(9) 0.0137(8) 0.0061(8) 0.0131(8)
C55 0.0331(10) 0.0288(9) 0.0307(9) 0.0102(7) 0.0067(7) 0.0106(8)
C57 0.0354(11) 0.0324(10) 0.0362(10) 0.0133(8) 0.0058(8) 0.0131(8)
C52 0.0295(10) 0.0417(11) 0.0411(11) 0.0143(9) 0.0091(8) 0.0091(8)
C47 0.0247(9) 0.0316(9) 0.0274(8) 0.0042(7) 0.0065(7) 0.0046(7)
C48 0.0447(11) 0.0369(10) 0.0300(9) 0.0140(8) 0.0091(8) 0.0145(9)
C28 0.0442(11) 0.0385(11) 0.0341(10) 0.0133(8) 0.0123(9) 0.0166(9)
C53 0.0397(12) 0.0413(12) 0.0494(12) 0.0224(10) 0.0122(9) 0.0045(9)
C54 0.0414(11) 0.0368(11) 0.0430(11) 0.0212(9) 0.0087(9) 0.0110(9)
C16 0.0495(13) 0.0530(13) 0.0330(10) 0.0083(9) 0.0216(10) 0.0067(10)
C17 0.0578(15) 0.0442(12) 0.0683(16) 0.0224(11) 0.0332(13) 0.0315(11)
C18 0.0591(15) 0.0276(10) 0.0554(13) 0.0071(9) 0.0280(11) 0.0109(10)
C30 0.0669(15) 0.0402(12) 0.0358(11) 0.0033(9) 0.0138(10) 0.0264(11)
C29 0.0460(13) 0.0336(11) 0.0706(16) 0.0187(11) 0.0056(12) 0.0049(10)
C60 0.0470(15) 0.0654(18) 0.097(2) 0.0019(16) 0.0268(15) 0.0190(14)
C59 0.0613(19) 0.163(4) 0.0544(17) 0.041(2) 0.0022(15) 0.041(2)
C58 0.058(2) 0.063(2) 0.185(5) 0.063(3) 0.022(2) 0.0036(16)

loop_
_atom_type_symbol
_atom_type_description
_atom_type_scat_dispersion_real
_atom_type_scat_dispersion_imag
_atom_type_scat_source
C C 0.0181 0.0091 'International Tables Vol C Tables 4.2.6.8 and 6.1.1.4'
H H 0.0000 0.0000 'International Tables Vol C Tables 4.2.6.8 and 6.1.1.4'
N N 0.0311 0.0180 'International Tables Vol C Tables 4.2.6.8 and 6.1.1.4'
O O 0.0492 0.0322 'International Tables Vol C Tables 4.2.6.8 and 6.1.1.4'
Si Si 0.2541 0.3302 'International Tables Vol C Tables 4.2.6.8 and 6.1.1.4'

loop_
_geom_angle_atom_site_label_1
_geom_angle_atom_site_label_2
_geom_angle_atom_site_label_3
_geom_angle
C45 Si3 C46 105.90(8)
C45 Si3 C47 108.85(8)
C45 Si3 C48 108.61(9)
C47 Si3 C46 112.04(8)
C48 Si3 C46 111.10(9)
C48 Si3 C47 110.17(9)
C27 Si1 C28 107.41(9)
C27 Si1 C30 109.18(10)
C27 Si1 C29 106.93(10)
C28 Si1 C29 110.22(11)
C30 Si1 C28 110.83(11)
C30 Si1 C29 112.08(12)
C15 Si2 C16 107.76(10)
C15 Si2 C17 109.79(11)
C15 Si2 C18 106.77(10)
C16 Si2 C17 109.71(11)
C18 Si2 C16 113.46(12)
C18 Si2 C17 109.26(12)
C57 Si4 C60 109.20(12)
C57 Si4 C59 105.82(13)
C60 Si4 C59 107.3(2)
C58 Si4 C57 110.40(14)
C58 Si4 C60 112.85(19)
C58 Si4 C59 111.0(2)
C39 N5 C43 117.50(14)
C38 N6 H6 120.3
C38 N6 C37 119.32(14)
C37 N6 H6 120.3
C8 N4 H4 120.2
C8 N4 C7 119.69(14)
C7 N4 H4 120.2
C21 N1 C25 117.22(14)
C9 N3 C13 116.85(14)
C20 N2 H2 118.9
C20 N2 C19 122.26(15)
C19 N2 H2 118.9
C49 N8 H8 119.3
C50 N8 H8 119.3
C50 N8 C49 121.46(16)
C51 N7 C55 117.27(16)
N3 C9 C8 118.05(14)
N3 C9 C10 123.95(15)
C10 C9 C8 117.99(14)
N5 C39 C38 116.54(14)
N5 C39 C40 123.71(16)
C40 C39 C38 119.74(15)
N5 C43 C44 115.13(14)
N5 C43 C42 122.76(16)
C42 C43 C44 122.11(16)
O1 C8 N4 122.59(16)
O1 C8 C9 120.38(15)
N4 C8 C9 117.02(14)
N1 C25 C24 122.76(16)
N1 C25 C26 117.68(15)
C24 C25 C26 119.52(16)
N1 C21 C20 116.59(15)
N1 C21 C22 123.79(16)
C22 C21 C20 119.61(16)
C34 C33 C32 118.87(16)
C34 C33 C49 122.64(16)
C32 C33 C49 118.49(15)
C4 C3 C19 120.52(16)
C4 C3 C2 118.58(16)
C2 C3 C19 120.90(15)
C45 C44 C43 176.39(18)
O3 C38 N6 122.90(16)
O3 C38 C39 121.16(15)
N6 C38 C39 115.94(14)
N3 C13 C14 118.07(15)
N3 C13 C12 123.12(16)
C12 C13 C14 118.81(16)
C3 C4 H4A 119.3
C5 C4 C3 121.44(16)
C5 C4 H4A 119.3
C4 C5 C6 119.42(16)
C4 C5 C7 120.20(16)
C6 C5 C7 120.31(16)
C34 C35 C37 119.71(16)
C36 C35 C34 119.29(16)
C36 C35 C37 121.00(16)
C33 C34 C35 121.00(16)
C33 C34 H34 119.5
C35 C34 H34 119.5
O2 C20 N2 124.47(17)
O2 C20 C21 121.03(16)
N2 C20 C21 114.50(15)
C9 C10 H10 120.8
C11 C10 C9 118.30(16)
C11 C10 H10 120.8
Si3 C46 H46A 109.5
Si3 C46 H46B 109.5
Si3 C46 H46C 109.5
H46A C46 H46B 109.5
H46A C46 H46C 109.5
H46B C46 H46C 109.5
C25 C24 H24 120.7
C23 C24 C25 118.58(16)
C23 C24 H24 120.7
C21 C22 H22 120.7
C23 C22 C21 118.50(17)
C23 C22 H22 120.7
C15 C14 C13 174.92(18)
C35 C36 H36 119.9
C35 C36 C31 120.21(16)
C31 C36 H36 119.9
N6 C37 C35 110.96(14)
N6 C37 H37A 109.4
N6 C37 H37B 109.4
C35 C37 H37A 109.4
C35 C37 H37B 109.4
H37A C37 H37B 108.0
N2 C19 C3 112.47(15)
N2 C19 H19A 109.1
N2 C19 H19B 109.1
C3 C19 H19A 109.1
C3 C19 H19B 109.1
H19A C19 H19B 107.8
C6 C1 H1 119.8
C2 C1 H1 119.8
C2 C1 C6 120.43(17)
C5 C6 H6A 120.1
C1 C6 C5 119.85(16)
C1 C6 H6A 120.1
C44 C45 Si3 174.01(16)
C43 C42 H42 120.8
C41 C42 C43 118.35(17)
C41 C42 H42 120.8
C27 C26 C25 175.70(19)
C33 C32 H32 119.5
C31 C32 C33 120.93(16)
C31 C32 H32 119.5
C10 C11 H11 120.6
C12 C11 C10 118.86(16)
C12 C11 H11 120.6
C36 C31 H31 120.2
C32 C31 C36 119.70(17)
C32 C31 H31 120.2
C39 C40 H40 121.1
C41 C40 C39 117.88(16)
C41 C40 H40 121.1
N8 C49 C33 114.79(14)
N8 C49 H49A 108.6
N8 C49 H49B 108.6
C33 C49 H49A 108.6
C33 C49 H49B 108.6
H49A C49 H49B 107.5
N7 C51 C50 117.39(16)
N7 C51 C52 123.95(18)
C52 C51 C50 118.65(17)
C42 C41 C40 119.79(16)
C42 C41 H41 120.1
C40 C41 H41 120.1
N4 C7 C5 110.30(13)
N4 C7 H7A 109.6
N4 C7 H7B 109.6
C5 C7 H7A 109.6
C5 C7 H7B 109.6
H7A C7 H7B 108.1
C13 C12 H12 120.6
C11 C12 C13 118.88(16)
C11 C12 H12 120.6
C24 C23 H23 120.4
C22 C23 C24 119.11(16)
C22 C23 H23 120.4
C26 C27 Si1 176.96(17)
C3 C2 H2A 119.9
C1 C2 C3 120.27(16)
C1 C2 H2A 119.9
O4 C50 N8 124.57(18)
O4 C50 C51 120.33(18)
N8 C50 C51 115.10(16)
C14 C15 Si2 174.77(18)
C57 C56 C55 177.5(2)
N7 C55 C56 117.25(17)
N7 C55 C54 122.77(18)
C54 C55 C56 119.97(18)
C56 C57 Si4 177.55(18)
C51 C52 H52 120.8
C53 C52 C51 118.34(19)
C53 C52 H52 120.8
Si3 C47 H47A 109.5
Si3 C47 H47B 109.5
Si3 C47 H47C 109.5
H47A C47 H47B 109.5
H47A C47 H47C 109.5
H47B C47 H47C 109.5
Si3 C48 H48A 109.5
Si3 C48 H48B 109.5
Si3 C48 H48C 109.5
H48A C48 H48B 109.5
H48A C48 H48C 109.5
H48B C48 H48C 109.5
Si1 C28 H28A 109.5
Si1 C28 H28B 109.5
Si1 C28 H28C 109.5
H28A C28 H28B 109.5
H28A C28 H28C 109.5
H28B C28 H28C 109.5
C52 C53 H53 120.5
C52 C53 C54 118.91(19)
C54 C53 H53 120.5
C55 C54 H54 120.6
C53 C54 C55 118.74(19)
C53 C54 H54 120.6
Si2 C16 H16A 109.5
Si2 C16 H16B 109.5
Si2 C16 H16C 109.5
H16A C16 H16B 109.5
H16A C16 H16C 109.5
H16B C16 H16C 109.5
Si2 C17 H17A 109.5
Si2 C17 H17B 109.5
Si2 C17 H17C 109.5
H17A C17 H17B 109.5
H17A C17 H17C 109.5
H17B C17 H17C 109.5
Si2 C18 H18A 109.5
Si2 C18 H18B 109.5
Si2 C18 H18C 109.5
H18A C18 H18B 109.5
H18A C18 H18C 109.5
H18B C18 H18C 109.5
Si1 C30 H30A 109.5
Si1 C30 H30B 109.5
Si1 C30 H30C 109.5
H30A C30 H30B 109.5
H30A C30 H30C 109.5
H30B C30 H30C 109.5
Si1 C29 H29A 109.5
Si1 C29 H29B 109.5
Si1 C29 H29C 109.5
H29A C29 H29B 109.5
H29A C29 H29C 109.5
H29B C29 H29C 109.5
Si4 C60 H60A 109.5
Si4 C60 H60B 109.5
Si4 C60 H60C 109.5
H60A C60 H60B 109.5
H60A C60 H60C 109.5
H60B C60 H60C 109.5
Si4 C59 H59A 109.5
Si4 C59 H59B 109.5
Si4 C59 H59C 109.5
H59A C59 H59B 109.5
H59A C59 H59C 109.5
H59B C59 H59C 109.5
Si4 C58 H58A 109.5
Si4 C58 H58B 109.5
Si4 C58 H58C 109.5
H58A C58 H58B 109.5
H58A C58 H58C 109.5
H58B C58 H58C 109.5

loop_
_geom_bond_atom_site_label_1
_geom_bond_atom_site_label_2
_geom_bond_distance
Si3 C46 1.8704(19)
Si3 C45 1.8459(18)
Si3 C47 1.8677(19)
Si3 C48 1.865(2)
Si1 C27 1.846(2)
Si1 C28 1.857(2)
Si1 C30 1.852(2)
Si1 C29 1.859(3)
Si2 C15 1.8460(19)
Si2 C16 1.862(2)
Si2 C17 1.867(3)
Si2 C18 1.860(2)
Si4 C57 1.842(2)
Si4 C60 1.853(3)
Si4 C59 1.877(3)
Si4 C58 1.836(3)
O1 C8 1.238(2)
O3 C38 1.232(2)
O2 C20 1.233(2)
N5 C39 1.339(2)
N5 C43 1.349(2)
N6 H6 0.8800
N6 C38 1.341(2)
N6 C37 1.464(2)
N4 H4 0.8800
N4 C8 1.336(2)
N4 C7 1.465(2)
N1 C25 1.343(2)
N1 C21 1.340(2)
O4 C50 1.233(2)
N3 C9 1.339(2)
N3 C13 1.345(2)
N2 H2 0.8800
N2 C20 1.337(2)
N2 C19 1.446(2)
N8 H8 0.8800
N8 C49 1.449(2)
N8 C50 1.333(3)
N7 C51 1.333(2)
N7 C55 1.343(2)
C9 C8 1.502(2)
C9 C10 1.397(2)
C39 C38 1.504(2)
C39 C40 1.393(2)
C43 C44 1.441(2)
C43 C42 1.400(2)
C25 C24 1.402(2)
C25 C26 1.440(2)
C21 C20 1.510(2)
C21 C22 1.385(2)
C33 C34 1.385(2)
C33 C32 1.394(3)
C33 C49 1.516(2)
C3 C4 1.391(2)
C3 C19 1.517(2)
C3 C2 1.401(2)
C44 C45 1.202(3)
C13 C14 1.443(2)
C13 C12 1.398(2)
C4 H4A 0.9500
C4 C5 1.389(2)
C5 C6 1.393(3)
C5 C7 1.508(2)
C35 C34 1.396(2)
C35 C36 1.389(3)
C35 C37 1.505(2)
C34 H34 0.9500
C10 H10 0.9500
C10 C11 1.383(3)
C46 H46A 0.9800
C46 H46B 0.9800
C46 H46C 0.9800
C24 H24 0.9500
C24 C23 1.383(3)
C22 H22 0.9500
C22 C23 1.381(3)
C14 C15 1.205(3)
C36 H36 0.9500
C36 C31 1.394(3)
C37 H37A 0.9900
C37 H37B 0.9900
C19 H19A 0.9900
C19 H19B 0.9900
C1 H1 0.9500
C1 C6 1.390(3)
C1 C2 1.388(3)
C6 H6A 0.9500
C42 H42 0.9500
C42 C41 1.381(3)
C26 C27 1.199(3)
C32 H32 0.9500
C32 C31 1.381(3)
C11 H11 0.9500
C11 C12 1.383(3)
C31 H31 0.9500
C40 H40 0.9500
C40 C41 1.387(3)
C49 H49A 0.9900
C49 H49B 0.9900
C51 C50 1.515(3)
C51 C52 1.389(3)
C41 H41 0.9500
C7 H7A 0.9900
C7 H7B 0.9900
C12 H12 0.9500
C23 H23 0.9500
C2 H2A 0.9500
C56 C55 1.441(3)
C56 C57 1.204(3)
C55 C54 1.398(3)
C52 H52 0.9500
C52 C53 1.383(3)
C47 H47A 0.9800
C47 H47B 0.9800
C47 H47C 0.9800
C48 H48A 0.9800
C48 H48B 0.9800
C48 H48C 0.9800
C28 H28A 0.9800
C28 H28B 0.9800
C28 H28C 0.9800
C53 H53 0.9500
C53 C54 1.384(3)
C54 H54 0.9500
C16 H16A 0.9800
C16 H16B 0.9800
C16 H16C 0.9800
C17 H17A 0.9800
C17 H17B 0.9800
C17 H17C 0.9800
C18 H18A 0.9800
C18 H18B 0.9800
C18 H18C 0.9800
C30 H30A 0.9800
C30 H30B 0.9800
C30 H30C 0.9800
C29 H29A 0.9800
C29 H29B 0.9800
C29 H29C 0.9800
C60 H60A 0.9800
C60 H60B 0.9800
C60 H60C 0.9800
C59 H59A 0.9800
C59 H59B 0.9800
C59 H59C 0.9800
C58 H58A 0.9800
C58 H58B 0.9800
C58 H58C 0.9800
